data_2105281
loop_
_publ_author_name
'Garc\'ia-Tu\~n\'on, Esther'
'Dacu\~na, Bruno'
'Zaragoza, Guillermo'
'Franco, Jaime'
'Guiti\'an, Francisco'

_publ_section_title
;
 Cl--OH ion-exchanging process in chlorapatite
 (Ca~5~(PO~4~)~3~Cl~<i>x~</i>(OH)~1{-~<i>x</i>}) -- a deep insight
;
_journal_coeditor_code ZB5021
_journal_issue 5
_journal_name_full 'Acta Crystallographica Section B'
_journal_page_first 467
_journal_page_last 479
_journal_paper_doi 10.1107/S0108768112019520
_journal_volume 68
_journal_year 2012
_chemical_compound_source 'synthesis as described'
_chemical_formula_moiety '3(O4 P),0.29(Cl),0.71(O H),5(Ca)'
_chemical_formula_sum 'Ca5 Cl0.29 H0.71 O12.71 P3'
_chemical_formula_weight 507.86
_chemical_name_systematic
;
 ?
;
_space_group_IT_number 176
_symmetry_cell_setting trigonal
_symmetry_Int_Tables_number 176
_symmetry_space_group_name_Hall '-P 6c'
_symmetry_space_group_name_H-M 'P 63/m'
_atom_sites_solution_hydrogens geom
_atom_sites_solution_primary direct
_atom_sites_solution_secondary difmap
_audit_conform_dict_location ftp://ftp.iucr.org/pub/cif_core.dic
_audit_conform_dict_name cif_core.dic
_audit_conform_dict_version 2.4
_audit_creation_date 2012-01-17T11:04:26-00:00
_audit_creation_method 'WinGX routine CIF_UPDATE'
_cell_angle_alpha 90.000(5)
_cell_angle_beta 90.000(5)
_cell_angle_gamma 120.000(5)
_cell_formula_units_Z 2
_cell_length_a 9.431(5)
_cell_length_b 9.431(5)
_cell_length_c 6.860(5)
_cell_measurement_reflns_used 2894
_cell_measurement_temperature 100(2)
_cell_measurement_theta_max 27.36
_cell_measurement_theta_min 3.87
_cell_measurement_wavelength 0.71073
_cell_volume 528.4(6)
_computing_cell_refinement 'APPEX2 (BRUKER AXS, 2005)'
_computing_data_collection 'APPEX2 (BRUKER AXS, 2005)'
_computing_data_reduction 'APPEX2 (BRUKER AXS, 2005)'
_computing_molecular_graphics 'Ortep-3 for Windows (Farrugia, 1997)'
_computing_publication_material 'WinGX publication routines (Farrugia, 1999)'
_computing_structure_refinement 'SHELXL-97 (Sheldrick, 2008)'
_computing_structure_solution 'SIR2004 (Giacovazzo et al, 2004)'
_diffrn_ambient_temperature 100(2)
_diffrn_measured_fraction_theta_full 1
_diffrn_measured_fraction_theta_max 1
_diffrn_measurement_device 'four-circle diffractometer'
_diffrn_measurement_device_type 'BRUKER APPEX-II CCD'
_diffrn_measurement_method 'omega and phi scans'
_diffrn_radiation_monochromator graphite
_diffrn_radiation_probe x-ray
_diffrn_radiation_source 'fine-focus sealed tube'
_diffrn_radiation_type MoK\a
_diffrn_radiation_wavelength 0.7107
_diffrn_reflns_av_R_equivalents 0.0189
_diffrn_reflns_av_unetI/netI 0.0167
_diffrn_reflns_limit_h_max 13
_diffrn_reflns_limit_h_min 13
_diffrn_reflns_limit_k_max 13
_diffrn_reflns_limit_k_min -13
_diffrn_reflns_limit_l_max 9
_diffrn_reflns_limit_l_min -9
_diffrn_reflns_number 10188
_diffrn_reflns_theta_full 30.55
_diffrn_reflns_theta_max 30.55
_diffrn_reflns_theta_min 2.49
_exptl_absorpt_coefficient_mu 3.141
_exptl_absorpt_correction_T_max 1
_exptl_absorpt_correction_T_min 0.672
_exptl_absorpt_correction_type multi-scan
_exptl_absorpt_process_details 'BRUKER SADABS'
_exptl_crystal_colour colourless
_exptl_crystal_density_diffrn 3.192
_exptl_crystal_density_method 'not measured'
_exptl_crystal_description prism
_exptl_crystal_F_000 504.8
_exptl_crystal_size_max 0.11
_exptl_crystal_size_mid 0.08
_exptl_crystal_size_min 0.04
_refine_diff_density_max 1.667
_refine_diff_density_min -1.175
_refine_diff_density_rms 0.157
_refine_ls_extinction_method none
_refine_ls_goodness_of_fit_ref 1.217
_refine_ls_hydrogen_treatment mixed
_refine_ls_matrix_type full
_refine_ls_number_parameters 48
_refine_ls_number_reflns 588
_refine_ls_number_restraints 15
_refine_ls_restrained_S_all 1.212
_refine_ls_R_factor_all 0.0405
_refine_ls_R_factor_gt 0.0374
_refine_ls_shift/su_max 0.001
_refine_ls_shift/su_mean 0
_refine_ls_structure_factor_coef Fsqd
_refine_ls_weighting_details 'calc w=1/[\s^2^(Fo^2^)+(0.0235P)^2^+2.7715P] where P=(Fo^2^+2Fc^2^)/3'
_refine_ls_weighting_scheme calc
_refine_ls_wR_factor_gt 0.084
_refine_ls_wR_factor_ref 0.0852
_reflns_number_gt 542
_reflns_number_total 588
_reflns_threshold_expression >2\s(I)
_cod_data_source_file zb5021.cif
_cod_data_source_block 1475l
_cod_database_code 2105281

loop_
_symmetry_equiv_pos_as_xyz
'x, y, z'
'-y, x-y, z'
'-x+y, -x, z'
'-x, -y, z+1/2'
'y, -x+y, z+1/2'
'x-y, x, z+1/2'
'-x, -y, -z'
'y, -x+y, -z'
'x-y, x, -z'
'x, y, -z-1/2'
'-y, x-y, -z-1/2'
'-x+y, -x, -z-1/2'

loop_
_atom_site_label
_atom_site_type_symbol
_atom_site_fract_x
_atom_site_fract_y
_atom_site_fract_z
_atom_site_U_iso_or_equiv
_atom_site_adp_type
_atom_site_occupancy
_atom_site_symmetry_multiplicity
_atom_site_calc_flag
_atom_site_refinement_flags
_atom_site_disorder_group
Ca1 Ca 0.3333 0.6667 1.00178(14) 0.0082(2) Uani 1 3 d S .
Ca2 Ca 0.74445(12) 0.75333(11) 0.25 0.0122(2) Uani 1 2 d S .
P1 P 0.60061(12) 0.63047(12) 0.75 0.0046(2) Uani 1 2 d S .
O2 O 0.4118(4) 0.5332(4) 0.75 0.0236(8) Uani 1 2 d S .
O3 O 0.6502(4) 0.7377(3) 0.5690(4) 0.0298(7) Uani 1 1 d . .
O4 O 0.6715(4) 0.5148(3) 0.75 0.0070(5) Uani 1 2 d S .
Cl1 Cl 1 1 0.480(2) 0.014 Uani 0.143(4) 3 d SPU 3
O1 O 1 1 0.160(4) 0.021(2) Uani 0.188(10) 3 d SPDU 1
H1 H 1 1 0.030(5) 0.025 Uiso 0.188(10) 3 d SPD 1
O1A O 1 1 0.25 0.0185(15) Uani 0.34(2) 6 d SPDU 2
H1A H 1 1 0.106(3) 0.022 Uiso 0.168(10) 3 d SPD 2

loop_
_atom_site_aniso_label
_atom_site_aniso_U_11
_atom_site_aniso_U_22
_atom_site_aniso_U_33
_atom_site_aniso_U_23
_atom_site_aniso_U_13
_atom_site_aniso_U_12
Ca1 0.0093(3) 0.0093(3) 0.0059(4) 0 0 0.00465(14)
Ca2 0.0223(4) 0.0155(4) 0.0058(4) 0 0 0.0147(4)
P1 0.0064(4) 0.0055(4) 0.0033(4) 0 0 0.0041(3)
O2 0.0075(14) 0.0111(15) 0.054(3) 0 0 0.0061(12)
O3 0.064(2) 0.0271(13) 0.0179(12) 0.0170(10) 0.0269(13) 0.0373(14)
O4 0.0084(12) 0.0078(12) 0.0076(12) 0 0 0.0062(10)
Cl1 0.008 0.008 0.026 0 0 0.004
O1 0.017(2) 0.017(2) 0.028(4) 0 0 0.0087(12)
O1A 0.0142(17) 0.0142(17) 0.027(3) 0 0 0.0071(8)

loop_
_atom_type_symbol
_atom_type_description
_atom_type_scat_dispersion_real
_atom_type_scat_dispersion_imag
_atom_type_scat_source
O O 0.0106 0.006 'International Tables Vol C Tables 4.2.6.8 and 6.1.1.4'
P P 0.1023 0.0942 'International Tables Vol C Tables 4.2.6.8 and 6.1.1.4'
Cl Cl 0.1484 0.1585 'International Tables Vol C Tables 4.2.6.8 and 6.1.1.4'
Ca Ca 0.2262 0.3064 'International Tables Vol C Tables 4.2.6.8 and 6.1.1.4'
H H 0 0 'International Tables Vol C Tables 4.2.6.8 and 6.1.1.4'

loop_
_geom_angle_atom_site_label_1
_geom_angle_atom_site_label_2
_geom_angle_atom_site_label_3
_geom_angle
_geom_angle_site_symmetry_1
_geom_angle_site_symmetry_3
O4 Ca1 O4 75.17(9) 9_557 8_567
O4 Ca1 O4 75.17(9) 9_557 7_667
O4 Ca1 O4 75.17(9) 8_567 7_667
O4 Ca1 O2 92.10(9) 9_557 3_565
O4 Ca1 O2 153.91(10) 8_567 3_565
O4 Ca1 O2 124.14(10) 7_667 3_565
O4 Ca1 O2 124.14(10) 9_557 2_665
O4 Ca1 O2 92.10(9) 8_567 2_665
O4 Ca1 O2 153.91(10) 7_667 2_665
O2 Ca1 O2 76.12(10) 3_565 2_665
O4 Ca1 O2 153.91(10) 9_557 .
O4 Ca1 O2 124.14(10) 8_567 .
O4 Ca1 O2 92.10(9) 7_667 .
O2 Ca1 O2 76.12(10) 3_565 .
O2 Ca1 O2 76.12(10) 2_665 .
O4 Ca1 O3 69.28(8) 9_557 11_667
O4 Ca1 O3 86.00(9) 8_567 11_667
O4 Ca1 O3 142.99(8) 7_667 11_667
O2 Ca1 O3 68.10(10) 3_565 11_667
O2 Ca1 O3 55.53(9) 2_665 11_667
O2 Ca1 O3 124.62(9) . 11_667
O4 Ca1 O3 86.00(9) 9_557 12_567
O4 Ca1 O3 142.99(8) 8_567 12_567
O4 Ca1 O3 69.28(8) 7_667 12_567
O2 Ca1 O3 55.53(9) 3_565 12_567
O2 Ca1 O3 124.62(9) 2_665 12_567
O2 Ca1 O3 68.10(10) . 12_567
O3 Ca1 O3 116.97(3) 11_667 12_567
O4 Ca1 O3 142.99(8) 9_557 10_557
O4 Ca1 O3 69.28(8) 8_567 10_557
O4 Ca1 O3 86.00(9) 7_667 10_557
O2 Ca1 O3 124.62(9) 3_565 10_557
O2 Ca1 O3 68.10(10) 2_665 10_557
O2 Ca1 O3 55.53(9) . 10_557
O3 Ca1 O3 116.97(3) 11_667 10_557
O3 Ca1 O3 116.97(3) 12_567 10_557
O4 Ca1 P1 97.48(7) 9_557 2_665
O4 Ca1 P1 92.40(7) 8_567 2_665
O4 Ca1 P1 166.75(6) 7_667 2_665
O2 Ca1 P1 66.34(8) 3_565 2_665
O2 Ca1 P1 27.71(8) 2_665 2_665
O2 Ca1 P1 98.82(8) . 2_665
O3 Ca1 P1 28.21(5) 11_667 2_665
O3 Ca1 P1 121.86(6) 12_567 2_665
O3 Ca1 P1 93.97(6) 10_557 2_665
O4 Ca1 P1 92.40(7) 9_557 3_565
O4 Ca1 P1 166.75(6) 8_567 3_565
O4 Ca1 P1 97.48(7) 7_667 3_565
O2 Ca1 P1 27.71(8) 3_565 3_565
O2 Ca1 P1 98.82(8) 2_665 3_565
O2 Ca1 P1 66.34(8) . 3_565
O3 Ca1 P1 93.97(6) 11_667 3_565
O3 Ca1 P1 28.21(5) 12_567 3_565
O3 Ca1 P1 121.86(6) 10_557 3_565
P1 Ca1 P1 93.79(4) 2_665 3_565
O4 Ca1 P1 166.75(6) 9_557 .
O4 Ca1 P1 97.48(7) 8_567 .
O4 Ca1 P1 92.40(7) 7_667 .
O2 Ca1 P1 98.82(8) 3_565 .
O2 Ca1 P1 66.34(8) 2_665 .
O2 Ca1 P1 27.71(8) . .
O3 Ca1 P1 121.86(6) 11_667 .
O3 Ca1 P1 93.97(6) 12_567 .
O3 Ca1 P1 28.21(5) 10_557 .
P1 Ca1 P1 93.79(4) 2_665 .
P1 Ca1 P1 93.79(4) 3_565 .
O3 Ca2 O3 138.68(18) 10_556 .
O3 Ca2 O2 85.83(8) 10_556 7_666
O3 Ca2 O2 85.83(8) . 7_666
O3 Ca2 O1A 103.28(9) 10_556 .
O3 Ca2 O1A 103.28(9) . .
O2 Ca2 O1A 151.25(9) 7_666 .
O3 Ca2 O1 117.2(7) 10_556 10_556
O3 Ca2 O1 89.3(7) . 10_556
O2 Ca2 O1 148.1(3) 7_666 10_556
O1A Ca2 O1 14.5(7) . 10_556
O3 Ca2 O1 89.3(7) 10_556 .
O3 Ca2 O1 117.2(7) . .
O2 Ca2 O1 148.1(3) 7_666 .
O1A Ca2 O1 14.5(7) . .
O1 Ca2 O1 29.1(14) 10_556 .
O3 Ca2 O3 135.94(10) 10_556 9_656
O3 Ca2 O3 79.05(7) . 9_656
O2 Ca2 O3 73.35(10) 7_666 9_656
O1A Ca2 O3 81.60(8) . 9_656
O1 Ca2 O3 74.7(3) 10_556 9_656
O1 Ca2 O3 88.9(4) . 9_656
O3 Ca2 O3 79.05(7) 10_556 6_654
O3 Ca2 O3 135.94(10) . 6_654
O2 Ca2 O3 73.35(10) 7_666 6_654
O1A Ca2 O3 81.60(8) . 6_654
O1 Ca2 O3 88.9(4) 10_556 6_654
O1 Ca2 O3 74.7(3) . 6_654
O3 Ca2 O3 58.09(12) 9_656 6_654
O3 Ca2 O4 71.31(8) 10_556 8_566
O3 Ca2 O4 71.31(8) . 8_566
O2 Ca2 O4 102.84(10) 7_666 8_566
O1A Ca2 O4 105.91(7) . 8_566
O1 Ca2 O4 105.39(8) 10_556 8_566
O1 Ca2 O4 105.39(8) . 8_566
O3 Ca2 O4 150.34(6) 9_656 8_566
O3 Ca2 O4 150.34(6) 6_654 8_566
O3 Ca2 Cl1 135.2(2) 10_556 .
O3 Ca2 Cl1 70.9(2) . .
O2 Ca2 Cl1 136.90(17) 7_666 .
O1A Ca2 Cl1 33.6(2) . .
O1 Ca2 Cl1 19.1(7) 10_556 .
O1 Ca2 Cl1 48.1(8) . .
O3 Ca2 Cl1 67.02(11) 9_656 .
O3 Ca2 Cl1 98.45(14) 6_654 .
O4 Ca2 Cl1 103.20(7) 8_566 .
O3 Ca2 Cl1 70.9(2) 10_556 10_556
O3 Ca2 Cl1 135.2(2) . 10_556
O2 Ca2 Cl1 136.90(17) 7_666 10_556
O1A Ca2 Cl1 33.6(2) . 10_556
O1 Ca2 Cl1 48.1(8) 10_556 10_556
O1 Ca2 Cl1 19.1(7) . 10_556
O3 Ca2 Cl1 98.45(14) 9_656 10_556
O3 Ca2 Cl1 67.02(11) 6_654 10_556
O4 Ca2 Cl1 103.20(7) 8_566 10_556
Cl1 Ca2 Cl1 67.2(5) . 10_556
O3 Ca2 Cl1 139.3(2) 10_556 7_776
O3 Ca2 Cl1 66.7(2) . 7_776
O2 Ca2 Cl1 133.65(16) 7_666 7_776
O1A Ca2 Cl1 38.1(2) . 7_776
O1 Ca2 Cl1 23.5(7) 10_556 7_776
O1 Ca2 Cl1 52.6(7) . 7_776
O3 Ca2 Cl1 65.52(10) 9_656 7_776
O3 Ca2 Cl1 100.62(13) 6_654 7_776
O4 Ca2 Cl1 102.47(6) 8_566 7_776
Cl1 Ca2 Cl1 4.5(4) . 7_776
Cl1 Ca2 Cl1 71.67(6) 10_556 7_776
O3 Ca2 H1A 81.5(4) 10_556 .
O3 Ca2 H1A 124.8(4) . .
O2 Ca2 H1A 144.1(3) 7_666 .
O1A Ca2 H1A 22.6(4) . .
O1 Ca2 H1A 37.1(8) 10_556 .
O1 Ca2 H1A 8.0(8) . .
O3 Ca2 H1A 92.9(2) 9_656 .
O3 Ca2 H1A 71.26(19) 6_654 .
O4 Ca2 H1A 104.67(8) 8_566 .
Cl1 Ca2 H1A 56.2(5) . .
Cl1 Ca2 H1A 11.0(5) 10_556 .
Cl1 Ca2 H1A 60.6(5) 7_776 .
O3 P1 O3 109.5(2) 10_557 .
O3 P1 O4 111.93(11) 10_557 .
O3 P1 O4 111.93(11) . .
O3 P1 O2 105.99(16) 10_557 .
O3 P1 O2 105.99(16) . .
O4 P1 O2 111.11(18) . .
O3 P1 Ca2 54.86(11) 10_557 8_566
O3 P1 Ca2 54.86(11) . 8_566
O4 P1 Ca2 134.23(12) . 8_566
O2 P1 Ca2 114.66(13) . 8_566
O3 P1 Ca1 111.43(11) 10_557 10_557
O3 P1 Ca1 59.12(13) . 10_557
O4 P1 Ca1 135.89(8) . 10_557
O2 P1 Ca1 47.87(9) . 10_557
Ca2 P1 Ca1 79.39(3) 8_566 10_557
O3 P1 Ca1 59.12(14) 10_557 .
O3 P1 Ca1 111.43(11) . .
O4 P1 Ca1 135.89(8) . .
O2 P1 Ca1 47.87(9) . .
Ca2 P1 Ca1 79.39(3) 8_566 .
Ca1 P1 Ca1 65.07(6) 10_557 .
O3 P1 Ca2 81.97(13) 10_557 9_656
O3 P1 Ca2 81.97(13) . 9_656
O4 P1 Ca2 54.37(11) . 9_656
O2 P1 Ca2 165.47(14) . 9_656
Ca2 P1 Ca2 79.87(4) 8_566 9_656
Ca1 P1 Ca2 141.03(3) 10_557 9_656
Ca1 P1 Ca2 141.03(3) . 9_656
O3 P1 Ca2 120.86(14) 10_557 7_666
O3 P1 Ca2 120.86(14) . 7_666
O4 P1 Ca2 76.86(12) . 7_666
Ca2 P1 Ca2 148.91(4) 8_566 7_666
Ca1 P1 Ca2 74.51(2) 10_557 7_666
Ca1 P1 Ca2 74.51(2) . 7_666
Ca2 P1 Ca2 131.23(4) 9_656 7_666
P1 O2 Ca2 124.02(18) . 7_666
P1 O2 Ca1 104.42(13) . .
Ca2 O2 Ca1 114.42(10) 7_666 .
P1 O2 Ca1 104.42(13) . 10_557
Ca2 O2 Ca1 114.42(10) 7_666 10_557
Ca1 O2 Ca1 89.23(12) . 10_557
P1 O3 Ca2 141.91(14) . .
P1 O3 Ca2 96.06(14) . 8_566
Ca2 O3 Ca2 116.66(11) . 8_566
P1 O3 Ca1 92.67(15) . 10_557
Ca2 O3 Ca1 100.48(12) . 10_557
Ca2 O3 Ca1 98.77(8) 8_566 10_557
P1 O4 Ca1 130.24(8) . 4_664
P1 O4 Ca1 130.24(8) . 7_667
Ca1 O4 Ca1 90.46(11) 4_664 7_667
P1 O4 Ca2 97.96(13) . 9_656
Ca1 O4 Ca2 100.85(8) 4_664 9_656
Ca1 O4 Ca2 100.85(8) 7_667 9_656
Cl1 Cl1 Ca2 123.6(3) 7_776 .
Cl1 Cl1 Ca2 123.6(2) 7_776 2_765
Ca2 Cl1 Ca2 92.3(3) . 2_765
Cl1 Cl1 Ca2 123.6(2) 7_776 3_675
Ca2 Cl1 Ca2 92.3(3) . 3_675
Ca2 Cl1 Ca2 92.3(3) 2_765 3_675
Cl1 Cl1 Ca2 51.94(19) 7_776 7_776
Ca2 Cl1 Ca2 175.5(4) . 7_776
Ca2 Cl1 Ca2 90.77(5) 2_765 7_776
Ca2 Cl1 Ca2 90.77(5) 3_675 7_776
Cl1 Cl1 Ca2 51.9(2) 7_776 9_656
Ca2 Cl1 Ca2 90.77(5) . 9_656
Ca2 Cl1 Ca2 90.77(5) 2_765 9_656
Ca2 Cl1 Ca2 175.5(4) 3_675 9_656
Ca2 Cl1 Ca2 86.0(3) 7_776 9_656
Cl1 Cl1 Ca2 51.9(2) 7_776 8_566
Ca2 Cl1 Ca2 90.77(5) . 8_566
Ca2 Cl1 Ca2 175.5(4) 2_765 8_566
Ca2 Cl1 Ca2 90.77(5) 3_675 8_566
Ca2 Cl1 Ca2 86.0(3) 7_776 8_566
Ca2 Cl1 Ca2 86.0(3) 9_656 8_566
O1 O1 Ca2 75.5(7) 10_556 2_765
O1 O1 Ca2 75.5(7) 10_556 .
Ca2 O1 Ca2 113.9(5) 2_765 .
O1 O1 Ca2 75.5(7) 10_556 3_675
Ca2 O1 Ca2 113.9(5) 2_765 3_675
Ca2 O1 Ca2 113.9(5) . 3_675
O1 O1 H1 180.000(17) 10_556 .
Ca2 O1 H1 104.5(7) 2_765 .
Ca2 O1 H1 104.5(7) . .
Ca2 O1 H1 104.5(7) 3_675 .
O1 O1 H1A 180.00(3) 10_556 .
Ca2 O1 H1A 104.5(7) 2_765 .
Ca2 O1 H1A 104.5(7) . .
Ca2 O1 H1A 104.5(7) 3_675 .
Ca2 O1A Ca2 120 . 2_765
Ca2 O1A Ca2 120 . 3_675
Ca2 O1A Ca2 120 2_765 3_675
Ca2 O1A H1A 90.000(8) . .
Ca2 O1A H1A 90.000(6) 2_765 .
Ca2 O1A H1A 90.000(2) 3_675 .

loop_
_geom_bond_atom_site_label_1
_geom_bond_atom_site_label_2
_geom_bond_distance
_geom_bond_site_symmetry_2
Ca1 O4 2.398(2) 9_557
Ca1 O4 2.398(2) 8_567
Ca1 O4 2.398(2) 7_667
Ca1 O2 2.459(3) 3_565
Ca1 O2 2.459(3) 2_665
Ca1 O2 2.459(3) .
Ca1 O3 2.759(4) 11_667
Ca1 O3 2.759(4) 12_567
Ca1 O3 2.759(4) 10_557
Ca1 P1 3.2115(17) 2_665
Ca1 P1 3.2115(17) 3_565
Ca1 P1 3.2115(17) .
Ca2 O3 2.339(3) 10_556
Ca2 O3 2.339(3) .
Ca2 O2 2.343(4) 7_666
Ca2 O1A 2.3693(16) .
Ca2 O1 2.448(8) 10_556
Ca2 O1 2.448(8) .
Ca2 O3 2.557(3) 9_656
Ca2 O3 2.557(3) 6_654
Ca2 O4 2.692(3) 8_566
Ca2 Cl1 2.845(8) .
Ca2 Cl1 2.845(8) 10_556
Ca2 Cl1 3.009(9) 7_776
Ca2 H1A 2.566(8) .
P1 O3 1.520(3) 10_557
P1 O3 1.520(3) .
P1 O4 1.538(3) .
P1 O2 1.542(4) .
P1 Ca2 3.110(2) 8_566
P1 Ca1 3.2115(17) 10_557
P1 Ca2 3.280(2) 9_656
P1 Ca2 3.451(2) 7_666
O2 Ca2 2.343(4) 7_666
O2 Ca1 2.459(3) 10_557
O3 Ca2 2.557(3) 8_566
O3 Ca1 2.759(4) 10_557
O4 Ca1 2.398(2) 4_664
O4 Ca1 2.398(2) 7_667
O4 Ca2 2.692(3) 9_656
Cl1 Cl1 0.28(3) 7_776
Cl1 Ca2 2.845(8) 2_765
Cl1 Ca2 2.845(8) 3_675
Cl1 Ca2 3.009(9) 7_776
Cl1 Ca2 3.009(9) 9_656
Cl1 Ca2 3.009(9) 8_566
O1 O1 1.23(6) 10_556
O1 Ca2 2.448(8) 2_765
O1 Ca2 2.448(8) 3_675
O1 H1 0.89(2) .
O1 H1A 0.37(4) .
O1A Ca2 2.3693(16) 2_765
O1A Ca2 2.3693(16) 3_675
O1A H1A 0.99(2) .

loop_
_geom_torsion_atom_site_label_1
_geom_torsion_atom_site_label_2
_geom_torsion_atom_site_label_3
_geom_torsion_atom_site_label_4
_geom_torsion
_geom_torsion_site_symmetry_1
_geom_torsion_site_symmetry_4
O4 Ca1 P1 O3 -56.9(3) 9_557 10_557
O4 Ca1 P1 O3 -1.59(13) 8_567 10_557
O4 Ca1 P1 O3 -76.94(14) 7_667 10_557
O2 Ca1 P1 O3 157.97(14) 3_565 10_557
O2 Ca1 P1 O3 87.42(14) 2_665 10_557
O2 Ca1 P1 O3 -166.87(18) . 10_557
O3 Ca1 P1 O3 88.34(7) 11_667 10_557
O3 Ca1 P1 O3 -146.32(13) 12_567 10_557
P1 Ca1 P1 O3 91.34(13) 2_665 10_557
P1 Ca1 P1 O3 -174.60(12) 3_565 10_557
O4 Ca1 P1 O3 -157.5(3) 9_557 .
O4 Ca1 P1 O3 -102.19(16) 8_567 .
O4 Ca1 P1 O3 -177.54(16) 7_667 .
O2 Ca1 P1 O3 57.37(17) 3_565 .
O2 Ca1 P1 O3 -13.18(16) 2_665 .
O2 Ca1 P1 O3 92.53(19) . .
O3 Ca1 P1 O3 -12.3(2) 11_667 .
O3 Ca1 P1 O3 113.08(16) 12_567 .
O3 Ca1 P1 O3 -100.6(3) 10_557 .
P1 Ca1 P1 O3 -9.26(15) 2_665 .
P1 Ca1 P1 O3 84.80(15) 3_565 .
O4 Ca1 P1 O4 33.6(2) 9_557 .
O4 Ca1 P1 O4 88.89(17) 8_567 .
O4 Ca1 P1 O4 13.54(19) 7_667 .
O2 Ca1 P1 O4 -111.55(16) 3_565 .
O2 Ca1 P1 O4 177.91(15) 2_665 .
O2 Ca1 P1 O4 -76.39(19) . .
O3 Ca1 P1 O4 178.82(15) 11_667 .
O3 Ca1 P1 O4 -55.84(15) 12_567 .
O3 Ca1 P1 O4 90.48(18) 10_557 .
P1 Ca1 P1 O4 -178.18(14) 2_665 .
P1 Ca1 P1 O4 -84.12(14) 3_565 .
O4 Ca1 P1 O2 110.0(3) 9_557 .
O4 Ca1 P1 O2 165.28(14) 8_567 .
O4 Ca1 P1 O2 89.93(14) 7_667 .
O2 Ca1 P1 O2 -35.16(15) 3_565 .
O2 Ca1 P1 O2 -105.70(19) 2_665 .
O3 Ca1 P1 O2 -104.79(15) 11_667 .
O3 Ca1 P1 O2 20.55(13) 12_567 .
O3 Ca1 P1 O2 166.87(18) 10_557 .
P1 Ca1 P1 O2 -101.79(13) 2_665 .
P1 Ca1 P1 O2 -7.73(12) 3_565 .
O4 Ca1 P1 Ca2 -112.1(3) 9_557 8_566
O4 Ca1 P1 Ca2 -56.83(6) 8_567 8_566
O4 Ca1 P1 Ca2 -132.17(6) 7_667 8_566
O2 Ca1 P1 Ca2 102.73(8) 3_565 8_566
O2 Ca1 P1 Ca2 32.19(7) 2_665 8_566
O2 Ca1 P1 Ca2 137.89(13) . 8_566
O3 Ca1 P1 Ca2 33.10(7) 11_667 8_566
O3 Ca1 P1 Ca2 158.44(6) 12_567 8_566
O3 Ca1 P1 Ca2 -55.24(12) 10_557 8_566
P1 Ca1 P1 Ca2 36.10(3) 2_665 8_566
P1 Ca1 P1 Ca2 130.16(3) 3_565 8_566
O4 Ca1 P1 Ca1 164.7(3) 9_557 10_557
O4 Ca1 P1 Ca1 -139.96(6) 8_567 10_557
O4 Ca1 P1 Ca1 144.69(6) 7_667 10_557
O2 Ca1 P1 Ca1 19.60(8) 3_565 10_557
O2 Ca1 P1 Ca1 -50.94(7) 2_665 10_557
O2 Ca1 P1 Ca1 54.76(12) . 10_557
O3 Ca1 P1 Ca1 -50.03(7) 11_667 10_557
O3 Ca1 P1 Ca1 75.31(5) 12_567 10_557
O3 Ca1 P1 Ca1 -138.37(12) 10_557 10_557
P1 Ca1 P1 Ca1 -47.03(2) 2_665 10_557
P1 Ca1 P1 Ca1 47.03(2) 3_565 10_557
O4 Ca1 P1 Ca2 -53.2(3) 9_557 9_656
O4 Ca1 P1 Ca2 2.09(8) 8_567 9_656
O4 Ca1 P1 Ca2 -73.26(8) 7_667 9_656
O2 Ca1 P1 Ca2 161.65(9) 3_565 9_656
O2 Ca1 P1 Ca2 91.11(9) 2_665 9_656
O2 Ca1 P1 Ca2 -163.19(14) . 9_656
O3 Ca1 P1 Ca2 92.02(9) 11_667 9_656
O3 Ca1 P1 Ca2 -142.64(7) 12_567 9_656
O3 Ca1 P1 Ca2 3.68(12) 10_557 9_656
P1 Ca1 P1 Ca2 95.02(7) 2_665 9_656
P1 Ca1 P1 Ca2 -170.92(5) 3_565 9_656
O4 Ca1 P1 Ca2 84.9(3) 9_557 7_666
O4 Ca1 P1 Ca2 140.23(6) 8_567 7_666
O4 Ca1 P1 Ca2 64.88(7) 7_667 7_666
O2 Ca1 P1 Ca2 -60.22(8) 3_565 7_666
O2 Ca1 P1 Ca2 -130.76(7) 2_665 7_666
O2 Ca1 P1 Ca2 -25.06(12) . 7_666
O3 Ca1 P1 Ca2 -129.85(7) 11_667 7_666
O3 Ca1 P1 Ca2 -4.51(5) 12_567 7_666
O3 Ca1 P1 Ca2 141.81(12) 10_557 7_666
P1 Ca1 P1 Ca2 -126.85(3) 2_665 7_666
P1 Ca1 P1 Ca2 -32.79(2) 3_565 7_666
O3 P1 O2 Ca2 -121.82(11) 10_557 7_666
O3 P1 O2 Ca2 121.82(11) . 7_666
O4 P1 O2 Ca2 0 . 7_666
Ca2 P1 O2 Ca2 180 8_566 7_666
Ca1 P1 O2 Ca2 133.52(9) 10_557 7_666
Ca1 P1 O2 Ca2 -133.52(9) . 7_666
Ca2 P1 O2 Ca2 0 9_656 7_666
O3 P1 O2 Ca1 11.70(16) 10_557 .
O3 P1 O2 Ca1 -104.67(12) . .
O4 P1 O2 Ca1 133.52(9) . .
Ca2 P1 O2 Ca1 -46.48(9) 8_566 .
Ca1 P1 O2 Ca1 -92.97(17) 10_557 .
Ca2 P1 O2 Ca1 133.52(9) 9_656 .
Ca2 P1 O2 Ca1 133.52(9) 7_666 .
O3 P1 O2 Ca1 104.67(12) 10_557 10_557
O3 P1 O2 Ca1 -11.70(16) . 10_557
O4 P1 O2 Ca1 -133.52(9) . 10_557
Ca2 P1 O2 Ca1 46.48(9) 8_566 10_557
Ca1 P1 O2 Ca1 92.97(17) . 10_557
Ca2 P1 O2 Ca1 -133.52(9) 9_656 10_557
Ca2 P1 O2 Ca1 -133.52(9) 7_666 10_557
O4 Ca1 O2 P1 -150.66(15) 9_557 .
O4 Ca1 O2 P1 -17.72(17) 8_567 .
O4 Ca1 O2 P1 -91.18(13) 7_667 .
O2 Ca1 O2 P1 144.11(14) 3_565 .
O2 Ca1 O2 P1 65.27(18) 2_665 .
O3 Ca1 O2 P1 93.73(13) 11_667 .
O3 Ca1 O2 P1 -157.83(14) 12_567 .
O3 Ca1 O2 P1 -7.48(10) 10_557 .
P1 Ca1 O2 P1 81.29(11) 2_665 .
P1 Ca1 O2 P1 171.58(14) 3_565 .
O4 Ca1 O2 Ca2 -12.0(2) 9_557 7_666
O4 Ca1 O2 Ca2 120.97(12) 8_567 7_666
O4 Ca1 O2 Ca2 47.51(12) 7_667 7_666
O2 Ca1 O2 Ca2 -77.20(17) 3_565 7_666
O2 Ca1 O2 Ca2 -156.04(14) 2_665 7_666
O3 Ca1 O2 Ca2 -127.58(10) 11_667 7_666
O3 Ca1 O2 Ca2 -19.14(9) 12_567 7_666
O3 Ca1 O2 Ca2 131.20(13) 10_557 7_666
P1 Ca1 O2 Ca2 -140.03(9) 2_665 7_666
P1 Ca1 O2 Ca2 -49.74(9) 3_565 7_666
P1 Ca1 O2 Ca2 138.69(18) . 7_666
O4 Ca1 O2 Ca1 104.65(17) 9_557 10_557
O4 Ca1 O2 Ca1 -122.41(9) 8_567 10_557
O4 Ca1 O2 Ca1 164.13(10) 7_667 10_557
O2 Ca1 O2 Ca1 39.42(3) 3_565 10_557
O2 Ca1 O2 Ca1 -39.42(3) 2_665 10_557
O3 Ca1 O2 Ca1 -10.96(15) 11_667 10_557
O3 Ca1 O2 Ca1 97.48(10) 12_567 10_557
O3 Ca1 O2 Ca1 -112.18(13) 10_557 10_557
P1 Ca1 O2 Ca1 -23.41(9) 2_665 10_557
P1 Ca1 O2 Ca1 66.88(7) 3_565 10_557
P1 Ca1 O2 Ca1 -104.69(16) . 10_557
O3 P1 O3 Ca2 145.37(19) 10_557 .
O4 P1 O3 Ca2 20.6(4) . .
O2 P1 O3 Ca2 -100.7(3) . .
Ca2 P1 O3 Ca2 150.1(4) 8_566 .
Ca1 P1 O3 Ca2 -110.8(4) 10_557 .
Ca1 P1 O3 Ca2 -151.1(3) . .
Ca2 P1 O3 Ca2 66.9(3) 9_656 .
Ca2 P1 O3 Ca2 -66.8(4) 7_666 .
O3 P1 O3 Ca2 -4.7(3) 10_557 8_566
O4 P1 O3 Ca2 -129.51(13) . 8_566
O2 P1 O3 Ca2 109.21(15) . 8_566
Ca1 P1 O3 Ca2 99.12(10) 10_557 8_566
Ca1 P1 O3 Ca2 58.79(14) . 8_566
Ca2 P1 O3 Ca2 -83.22(10) 9_656 8_566
Ca2 P1 O3 Ca2 143.07(7) 7_666 8_566
O3 P1 O3 Ca1 -103.85(19) 10_557 10_557
O4 P1 O3 Ca1 131.38(12) . 10_557
O2 P1 O3 Ca1 10.09(15) . 10_557
Ca2 P1 O3 Ca1 -99.12(10) 8_566 10_557
Ca1 P1 O3 Ca1 -40.33(11) . 10_557
Ca2 P1 O3 Ca1 177.66(8) 9_656 10_557
Ca2 P1 O3 Ca1 43.95(11) 7_666 10_557
O3 Ca2 O3 P1 111.7(3) 10_556 .
O2 Ca2 O3 P1 32.8(3) 7_666 .
O1A Ca2 O3 P1 -119.5(3) . .
O1 Ca2 O3 P1 -115.6(4) 10_556 .
O1 Ca2 O3 P1 -124.0(4) . .
O3 Ca2 O3 P1 -41.0(4) 9_656 .
O3 Ca2 O3 P1 -27.9(5) 6_654 .
O4 Ca2 O3 P1 137.9(4) 8_566 .
Cl1 Ca2 O3 P1 -110.3(4) . .
Cl1 Ca2 O3 P1 -132.0(3) 10_556 .
Cl1 Ca2 O3 P1 -108.9(4) 7_776 .
O3 Ca2 O3 Ca2 -102.0(2) 10_556 8_566
O2 Ca2 O3 Ca2 179.15(15) 7_666 8_566
O1A Ca2 O3 Ca2 26.77(14) . 8_566
O1 Ca2 O3 Ca2 30.7(2) 10_556 8_566
O1 Ca2 O3 Ca2 22.3(3) . 8_566
O3 Ca2 O3 Ca2 105.31(7) 9_656 8_566
O3 Ca2 O3 Ca2 118.38(8) 6_654 8_566
O4 Ca2 O3 Ca2 -75.80(13) 8_566 8_566
Cl1 Ca2 O3 Ca2 36.04(13) . 8_566
Cl1 Ca2 O3 Ca2 14.3(2) 10_556 8_566
Cl1 Ca2 O3 Ca2 37.41(13) 7_776 8_566
O3 Ca2 O3 Ca1 3.4(2) 10_556 10_557
O2 Ca2 O3 Ca1 -75.40(10) 7_666 10_557
O1A Ca2 O3 Ca1 132.22(6) . 10_557
O1 Ca2 O3 Ca1 136.2(2) 10_556 10_557
O1 Ca2 O3 Ca1 127.8(2) . 10_557
O3 Ca2 O3 Ca1 -149.23(9) 9_656 10_557
O3 Ca2 O3 Ca1 -136.17(17) 6_654 10_557
O4 Ca2 O3 Ca1 29.66(8) 8_566 10_557
Cl1 Ca2 O3 Ca1 141.49(10) . 10_557
Cl1 Ca2 O3 Ca1 119.75(16) 10_556 10_557
Cl1 Ca2 O3 Ca1 142.86(11) 7_776 10_557
O3 P1 O4 Ca1 -173.3(2) 10_557 4_664
O3 P1 O4 Ca1 -49.8(3) . 4_664
O2 P1 O4 Ca1 68.44(17) . 4_664
Ca2 P1 O4 Ca1 -111.56(17) 8_566 4_664
Ca1 P1 O4 Ca1 17.9(3) 10_557 4_664
Ca1 P1 O4 Ca1 119.04(10) . 4_664
Ca2 P1 O4 Ca1 -111.56(17) 9_656 4_664
Ca2 P1 O4 Ca1 68.44(17) 7_666 4_664
O3 P1 O4 Ca1 49.8(3) 10_557 7_667
O3 P1 O4 Ca1 173.3(2) . 7_667
O2 P1 O4 Ca1 -68.44(17) . 7_667
Ca2 P1 O4 Ca1 111.56(17) 8_566 7_667
Ca1 P1 O4 Ca1 -119.04(10) 10_557 7_667
Ca1 P1 O4 Ca1 -17.9(3) . 7_667
Ca2 P1 O4 Ca1 111.56(17) 9_656 7_667
Ca2 P1 O4 Ca1 -68.44(17) 7_666 7_667
O3 P1 O4 Ca2 -61.72(16) 10_557 9_656
O3 P1 O4 Ca2 61.72(16) . 9_656
O2 P1 O4 Ca2 180 . 9_656
Ca2 P1 O4 Ca2 0 8_566 9_656
Ca1 P1 O4 Ca2 129.41(10) 10_557 9_656
Ca1 P1 O4 Ca2 -129.41(10) . 9_656
Ca2 P1 O4 Ca2 180 7_666 9_656
O3 Ca2 Cl1 Cl1 157.68(14) 10_556 7_776
O3 Ca2 Cl1 Cl1 16.45(7) . 7_776
O2 Ca2 Cl1 Cl1 -44.7(2) 7_666 7_776
O1A Ca2 Cl1 Cl1 180.000(6) . 7_776
O1 Ca2 Cl1 Cl1 180.000(5) 10_556 7_776
O1 Ca2 Cl1 Cl1 180.000(6) . 7_776
O3 Ca2 Cl1 Cl1 -69.43(11) 9_656 7_776
O3 Ca2 Cl1 Cl1 -119.38(7) 6_654 7_776
O4 Ca2 Cl1 Cl1 81.03(6) 8_566 7_776
Cl1 Ca2 Cl1 Cl1 180.000(6) 10_556 7_776
O3 Ca2 Cl1 Ca2 -68.52(14) 10_556 2_765
O3 Ca2 Cl1 Ca2 150.2(2) . 2_765
O2 Ca2 Cl1 Ca2 89.0(4) 7_666 2_765
O1A Ca2 Cl1 Ca2 -46.21(18) . 2_765
O1 Ca2 Cl1 Ca2 -46.21(18) 10_556 2_765
O1 Ca2 Cl1 Ca2 -46.21(18) . 2_765
O3 Ca2 Cl1 Ca2 64.36(11) 9_656 2_765
O3 Ca2 Cl1 Ca2 14.4(2) 6_654 2_765
O4 Ca2 Cl1 Ca2 -145.18(13) 8_566 2_765
Cl1 Ca2 Cl1 Ca2 -46.21(18) 10_556 2_765
Cl1 Ca2 Cl1 Ca2 133.79(18) 7_776 2_765
O3 Ca2 Cl1 Ca2 23.9(3) 10_556 3_675
O3 Ca2 Cl1 Ca2 -117.34(17) . 3_675
O2 Ca2 Cl1 Ca2 -178.54(10) 7_666 3_675
O1A Ca2 Cl1 Ca2 46.21(18) . 3_675
O1 Ca2 Cl1 Ca2 46.21(18) 10_556 3_675
O1 Ca2 Cl1 Ca2 46.21(18) . 3_675
O3 Ca2 Cl1 Ca2 156.8(3) 9_656 3_675
O3 Ca2 Cl1 Ca2 106.83(16) 6_654 3_675
O4 Ca2 Cl1 Ca2 -52.8(2) 8_566 3_675
Cl1 Ca2 Cl1 Ca2 46.21(18) 10_556 3_675
Cl1 Ca2 Cl1 Ca2 -133.79(18) 7_776 3_675
O3 Ca2 Cl1 Ca2 -159.32(13) 10_556 9_656
O3 Ca2 Cl1 Ca2 59.45(19) . 9_656
O2 Ca2 Cl1 Ca2 -1.8(3) 7_666 9_656
O1A Ca2 Cl1 Ca2 -137.01(15) . 9_656
O1 Ca2 Cl1 Ca2 -137.01(15) 10_556 9_656
O1 Ca2 Cl1 Ca2 -137.01(15) . 9_656
O3 Ca2 Cl1 Ca2 -26.44(9) 9_656 9_656
O3 Ca2 Cl1 Ca2 -76.38(19) 6_654 9_656
O4 Ca2 Cl1 Ca2 124.03(11) 8_566 9_656
Cl1 Ca2 Cl1 Ca2 -137.01(15) 10_556 9_656
Cl1 Ca2 Cl1 Ca2 42.99(16) 7_776 9_656
O3 Ca2 Cl1 Ca2 114.7(3) 10_556 8_566
O3 Ca2 Cl1 Ca2 -26.54(15) . 8_566
O2 Ca2 Cl1 Ca2 -87.74(12) 7_666 8_566
O1A Ca2 Cl1 Ca2 137.01(15) . 8_566
O1 Ca2 Cl1 Ca2 137.01(15) 10_556 8_566
O1 Ca2 Cl1 Ca2 137.01(15) . 8_566
O3 Ca2 Cl1 Ca2 -112.4(3) 9_656 8_566
O3 Ca2 Cl1 Ca2 -162.37(14) 6_654 8_566
O4 Ca2 Cl1 Ca2 38.0(2) 8_566 8_566
Cl1 Ca2 Cl1 Ca2 137.01(15) 10_556 8_566
Cl1 Ca2 Cl1 Ca2 -42.99(16) 7_776 8_566
O3 Ca2 O1 O1 164.47(7) 10_556 10_556
O3 Ca2 O1 O1 17.52(13) . 10_556
O2 Ca2 O1 O1 -114.6(10) 7_666 10_556
O1A Ca2 O1 O1 0.000(9) . 10_556
O3 Ca2 O1 O1 -59.56(6) 9_656 10_556
O3 Ca2 O1 O1 -116.69(18) 6_654 10_556
O4 Ca2 O1 O1 94.09(19) 8_566 10_556
Cl1 Ca2 O1 O1 0.0000(10) . 10_556
Cl1 Ca2 O1 O1 180.000(7) 10_556 10_556
Cl1 Ca2 O1 O1 0.000(5) 7_776 10_556
O3 Ca2 O1 Ca2 -129.0(10) 10_556 2_765
O3 Ca2 O1 Ca2 84.0(9) . 2_765
O2 Ca2 O1 Ca2 -48(2) 7_666 2_765
O1A Ca2 O1 Ca2 66.5(10) . 2_765
O1 Ca2 O1 Ca2 66.5(10) 10_556 2_765
O3 Ca2 O1 Ca2 7.0(10) 9_656 2_765
O3 Ca2 O1 Ca2 -50.2(8) 6_654 2_765
O4 Ca2 O1 Ca2 160.6(8) 8_566 2_765
Cl1 Ca2 O1 Ca2 66.5(10) . 2_765
Cl1 Ca2 O1 Ca2 -113.5(10) 10_556 2_765
Cl1 Ca2 O1 Ca2 66.5(10) 7_776 2_765
O3 Ca2 O1 Ca2 98.0(10) 10_556 3_675
O3 Ca2 O1 Ca2 -49.0(11) . 3_675
O2 Ca2 O1 Ca2 178.91(9) 7_666 3_675
O1A Ca2 O1 Ca2 -66.5(10) . 3_675
O1 Ca2 O1 Ca2 -66.5(10) 10_556 3_675
O3 Ca2 O1 Ca2 -126.1(10) 9_656 3_675
O3 Ca2 O1 Ca2 176.8(11) 6_654 3_675
O4 Ca2 O1 Ca2 27.6(12) 8_566 3_675
Cl1 Ca2 O1 Ca2 -66.5(10) . 3_675
Cl1 Ca2 O1 Ca2 113.5(10) 10_556 3_675
Cl1 Ca2 O1 Ca2 -66.5(10) 7_776 3_675
O3 Ca2 O1A Ca2 -105.96(7) 10_556 2_765
O3 Ca2 O1A Ca2 105.96(7) . 2_765
O2 Ca2 O1A Ca2 0 7_666 2_765
O1 Ca2 O1A Ca2 90 10_556 2_765
O1 Ca2 O1A Ca2 -90 . 2_765
O3 Ca2 O1A Ca2 29.39(6) 9_656 2_765
O3 Ca2 O1A Ca2 -29.39(6) 6_654 2_765
O4 Ca2 O1A Ca2 180 8_566 2_765
Cl1 Ca2 O1A Ca2 90 . 2_765
Cl1 Ca2 O1A Ca2 -90 10_556 2_765
Cl1 Ca2 O1A Ca2 90 7_776 2_765
O3 Ca2 O1A Ca2 74.04(7) 10_556 3_675
O3 Ca2 O1A Ca2 -74.04(7) . 3_675
O2 Ca2 O1A Ca2 180 7_666 3_675
O1 Ca2 O1A Ca2 -90 10_556 3_675
O1 Ca2 O1A Ca2 90 . 3_675
O3 Ca2 O1A Ca2 -150.61(6) 9_656 3_675
O3 Ca2 O1A Ca2 150.61(6) 6_654 3_675
O4 Ca2 O1A Ca2 0 8_566 3_675
Cl1 Ca2 O1A Ca2 -90 . 3_675
Cl1 Ca2 O1A Ca2 90 10_556 3_675
Cl1 Ca2 O1A Ca2 -90 7_776 3_675
